data_4082140
loop_
_publ_author_name
'Zhang, Jian'
'Zheng, Fangrui'
'Xie, Zuowei'

_publ_section_title
;
 Synthesis and Characterization of 14-Vertex Carboranes
;
_journal_issue 24
_journal_name_full Organometallics
_journal_page_first 7399
_journal_paper_doi 10.1021/om4009235
_journal_volume 32
_journal_year 2013
_chemical_formula_sum 'C4 H18 B12'
_chemical_formula_weight 195.90
_chemical_name_systematic
;

 ?

;
_space_group_IT_number 15
_symmetry_cell_setting monoclinic
_symmetry_space_group_name_Hall '-C 2yc'
_symmetry_space_group_name_H-M 'C 1 2/c 1'
_atom_sites_solution_hydrogens geom
_atom_sites_solution_primary direct
_atom_sites_solution_secondary difmap
_audit_creation_method SHELXL-97
_cell_angle_alpha 90.00
_cell_angle_beta 113.5700(10)
_cell_angle_gamma 90.00
_cell_formula_units_Z 4
_cell_length_a 14.6928(8)
_cell_length_b 7.6394(4)
_cell_length_c 12.0671(7)
_cell_measurement_reflns_used 3197
_cell_measurement_temperature 296(2)
_cell_measurement_theta_max 27.73
_cell_measurement_theta_min 3.03
_cell_volume 1241.46(12)
_computing_cell_refinement 'Bruker SMART'
_computing_data_collection 'Bruker SMART'
_computing_data_reduction 'Bruker SAINT'
_computing_molecular_graphics 'Bruker SHELXTL'
_computing_publication_material 'Bruker SHELXTL'
_computing_structure_refinement 'SHELXL-97 (Sheldrick, 1997)'
_computing_structure_solution 'SHELXS-97 (Sheldrick, 1990)'
_diffrn_ambient_temperature 296(2)
_diffrn_measured_fraction_theta_full 1.000
_diffrn_measured_fraction_theta_max 1.000
_diffrn_measurement_device_type 'CCD area detector'
_diffrn_measurement_method 'phi and omega scans'
_diffrn_radiation_monochromator graphite
_diffrn_radiation_source 'fine-focus sealed tube'
_diffrn_radiation_type MoK\a
_diffrn_radiation_wavelength 0.71073
_diffrn_reflns_av_R_equivalents 0.0181
_diffrn_reflns_av_sigmaI/netI 0.0152
_diffrn_reflns_limit_h_max 17
_diffrn_reflns_limit_h_min -17
_diffrn_reflns_limit_k_max 5
_diffrn_reflns_limit_k_min -9
_diffrn_reflns_limit_l_max 14
_diffrn_reflns_limit_l_min -14
_diffrn_reflns_number 4955
_diffrn_reflns_theta_full 25.00
_diffrn_reflns_theta_max 25.00
_diffrn_reflns_theta_min 3.03
_exptl_absorpt_coefficient_mu 0.044
_exptl_absorpt_correction_T_max 1.000
_exptl_absorpt_correction_T_min 0.845554
_exptl_absorpt_correction_type multi-scan
_exptl_crystal_colour colourless
_exptl_crystal_density_diffrn 1.048
_exptl_crystal_density_method 'not measured'
_exptl_crystal_description block
_exptl_crystal_F_000 408
_exptl_crystal_size_max 0.50
_exptl_crystal_size_mid 0.30
_exptl_crystal_size_min 0.20
_refine_diff_density_max 0.290
_refine_diff_density_min -0.206
_refine_diff_density_rms 0.045
_refine_ls_extinction_method none
_refine_ls_goodness_of_fit_ref 1.075
_refine_ls_hydrogen_treatment riding
_refine_ls_matrix_type full
_refine_ls_number_parameters 97
_refine_ls_number_reflns 1091
_refine_ls_number_restraints 0
_refine_ls_restrained_S_all 1.075
_refine_ls_R_factor_all 0.0760
_refine_ls_R_factor_gt 0.0661
_refine_ls_shift/su_max 0.000
_refine_ls_shift/su_mean 0.000
_refine_ls_structure_factor_coef Fsqd
_refine_ls_weighting_details 'calc w=1/[\s^2^(Fo^2^)+(0.1463P)^2^+0.6405P] where P=(Fo^2^+2Fc^2^)/3'
_refine_ls_weighting_scheme calc
_refine_ls_wR_factor_gt 0.2022
_refine_ls_wR_factor_ref 0.2226
_reflns_number_gt 909
_reflns_number_total 1091
_reflns_threshold_expression >2sigma(I)
_cod_data_source_file om4009235_si_002.cif
_cod_data_source_block 15d
_cod_depositor_comments
;
The following automatic conversions were performed:

'_symmetry_cell_setting' value 'Monoclinic' changed to 'monoclinic'
according to /home/saulius/struct/CIF-dictionaries/cif_core.dic
dictionary named 'cif_core.dic' version 2.4.2 from 2011-04-26.

Automatic conversion script
Id: cif_fix_values 1891 2012-01-12 08:04:46Z andrius 
;
_cod_original_sg_symbol_H-M C2/c
_cod_database_code 4082140

loop_
_symmetry_equiv_pos_as_xyz
'x, y, z'
'-x, y, -z+1/2'
'x+1/2, y+1/2, z'
'-x+1/2, y+1/2, -z+1/2'
'-x, -y, -z'
'x, -y, z-1/2'
'-x+1/2, -y+1/2, -z'
'x+1/2, -y+1/2, z-1/2'

loop_
_atom_site_label
_atom_site_type_symbol
_atom_site_fract_x
_atom_site_fract_y
_atom_site_fract_z
_atom_site_U_iso_or_equiv
_atom_site_adp_type
_atom_site_occupancy
_atom_site_symmetry_multiplicity
_atom_site_calc_flag
_atom_site_refinement_flags
C2 C 0.40101(13) 0.0814(3) 0.19543(17) 0.0444(6) Uani 1 1 d .
C11 C 0.31488(17) -0.0466(4) 0.1346(3) 0.0721(8) Uani 1 1 d .
H11A H 0.3031 -0.1121 0.1955 0.108 Uiso 1 1 calc R
H11B H 0.3315 -0.1254 0.0836 0.108 Uiso 1 1 calc R
H11C H 0.2561 0.0177 0.0867 0.108 Uiso 1 1 calc R
B1 B 0.44775(18) 0.2365(3) 0.1069(2) 0.0518(7) Uani 1 1 d .
B3 B 0.50179(16) 0.0199(3) 0.1779(2) 0.0485(7) Uani 1 1 d .
H3 H 0.5018(18) -0.102(4) 0.137(2) 0.073(7) Uiso 1 1 d .
H1 H 0.408(2) 0.228(3) 0.017(2) 0.078(8) Uiso 1 1 d .
B4 B 0.5575(2) 0.3940(4) 0.1771(3) 0.0693(9) Uani 1 1 d .
H4 H 0.586(2) 0.478(4) 0.120(3) 0.091(9) Uiso 1 1 d .
B5 B 0.4459(2) 0.4506(3) 0.1825(3) 0.0689(9) Uani 1 1 d .
H5 H 0.4075(19) 0.566(3) 0.128(2) 0.072(7) Uiso 1 1 d .
B6 B 0.36513(17) 0.2886(3) 0.1901(2) 0.0546(7) Uani 1 1 d .
H6 H 0.2810(19) 0.300(3) 0.135(2) 0.067(7) Uiso 1 1 d .
B7 B 0.41605(18) 0.1758(4) 0.3284(2) 0.0574(8) Uani 1 1 d .
H7 H 0.368(2) 0.123(4) 0.379(2) 0.085(8) Uiso 1 1 d .

loop_
_atom_site_aniso_label
_atom_site_aniso_U_11
_atom_site_aniso_U_22
_atom_site_aniso_U_33
_atom_site_aniso_U_23
_atom_site_aniso_U_13
_atom_site_aniso_U_12
C2 0.0341(10) 0.0521(12) 0.0470(11) -0.0009(8) 0.0163(8) -0.0030(7)
C11 0.0474(13) 0.0731(17) 0.0895(19) -0.0080(13) 0.0208(12) -0.0188(11)
B1 0.0470(13) 0.0673(15) 0.0384(12) 0.0064(10) 0.0142(10) -0.0033(10)
B3 0.0423(12) 0.0554(14) 0.0494(13) -0.0106(10) 0.0201(10) -0.0008(9)
B4 0.0559(16) 0.0733(19) 0.0724(18) 0.0234(14) 0.0189(13) -0.0122(13)
B5 0.0603(17) 0.0480(15) 0.081(2) 0.0107(12) 0.0098(14) 0.0047(12)
B6 0.0402(12) 0.0621(16) 0.0569(15) -0.0022(11) 0.0146(10) 0.0110(10)
B7 0.0449(13) 0.0858(19) 0.0480(13) -0.0002(12) 0.0254(10) 0.0080(12)

loop_
_atom_type_symbol
_atom_type_description
_atom_type_scat_dispersion_real
_atom_type_scat_dispersion_imag
_atom_type_scat_source
C C 0.0033 0.0016 'International Tables Vol C Tables 4.2.6.8 and 6.1.1.4'
H H 0.0000 0.0000 'International Tables Vol C Tables 4.2.6.8 and 6.1.1.4'
B B 0.0013 0.0007 'International Tables Vol C Tables 4.2.6.8 and 6.1.1.4'

loop_
_geom_angle_atom_site_label_1
_geom_angle_atom_site_label_2
_geom_angle_atom_site_label_3
_geom_angle
_geom_angle_site_symmetry_1
_geom_angle_site_symmetry_3
C11 C2 B3 111.66(18) . .
C11 C2 B6 113.59(18) . .
B3 C2 B6 123.69(17) . .
C11 C2 B3 119.54(19) . 2_655
B3 C2 B3 63.81(15) . 2_655
B6 C2 B3 116.15(16) . 2_655
C11 C2 B7 119.70(18) . .
B3 C2 B7 117.46(15) . .
B6 C2 B7 63.24(15) . .
B3 C2 B7 61.14(13) 2_655 .
C11 C2 B1 122.92(18) . .
B3 C2 B1 63.85(13) . .
B6 C2 B1 64.14(14) . .
B3 C2 B1 108.54(14) 2_655 .
B7 C2 B1 109.16(16) . .
B5 B1 B3 128.94(17) . .
B5 B1 B7 103.38(17) . 2_655
B3 B1 B7 54.13(13) . 2_655
B5 B1 C2 101.02(16) . .
B3 B1 C2 51.55(11) . .
B7 B1 C2 100.12(15) 2_655 .
B5 B1 B6 54.88(15) . .
B3 B1 B6 100.70(15) . .
B7 B1 B6 128.82(16) 2_655 .
C2 B1 B6 51.87(11) . .
B5 B1 B4 53.98(16) . .
B3 B1 B4 102.87(16) . .
B7 B1 B4 53.63(15) 2_655 .
C2 B1 B4 124.94(16) . .
B6 B1 B4 103.73(18) . .
C2 B3 C2 106.41(15) . 2_655
C2 B3 B7 119.44(19) . 2_655
C2 B3 B7 59.51(13) 2_655 2_655
C2 B3 B3 59.28(14) . 2_655
C2 B3 B3 56.91(13) 2_655 2_655
B7 B3 B3 110.01(16) 2_655 2_655
C2 B3 B1 64.60(13) . .
C2 B3 B1 102.53(16) 2_655 .
B7 B3 B1 63.10(15) 2_655 .
B3 B3 B1 105.96(12) 2_655 .
B7 B4 B5 118.57(19) 2_655 .
B7 B4 B6 60.97(15) 2_655 2_655
B5 B4 B6 111.2(2) . 2_655
B7 B4 B5 111.60(18) 2_655 2_655
B5 B4 B5 60.7(2) . 2_655
B6 B4 B5 59.41(16) 2_655 2_655
B7 B4 B1 62.45(15) 2_655 .
B5 B4 B1 61.87(15) . .
B6 B4 B1 103.90(17) 2_655 .
B5 B4 B1 103.64(19) 2_655 .
B4 B5 B6 120.16(19) . .
B4 B5 B5 60.9(2) . 2_655
B6 B5 B5 109.5(2) . 2_655
B4 B5 B4 111.53(19) . 2_655
B6 B5 B4 59.69(17) . 2_655
B5 B5 B4 58.4(2) 2_655 2_655
B4 B5 B1 64.14(17) . .
B6 B5 B1 63.21(14) . .
B5 B5 B1 105.41(15) 2_655 .
B4 B5 B1 105.30(18) 2_655 .
C2 B6 B5 117.83(17) . .
C2 B6 B4 108.86(18) . 2_655
B5 B6 B4 60.90(18) . 2_655
C2 B6 B7 59.21(14) . .
B5 B6 B7 110.95(18) . .
B4 B6 B7 58.72(17) 2_655 .
C2 B6 B1 63.99(12) . .
B5 B6 B1 61.90(15) . .
B4 B6 B1 105.22(17) 2_655 .
B7 B6 B1 106.24(15) . .
C2 B7 B4 108.81(18) . 2_655
C2 B7 B3 59.35(13) . 2_655
B4 B7 B3 119.79(19) 2_655 2_655
C2 B7 B6 57.55(13) . .
B4 B7 B6 60.30(16) 2_655 .
B3 B7 B6 109.72(16) 2_655 .
C2 B7 B1 102.20(14) . 2_655
B4 B7 B1 63.92(15) 2_655 2_655
B3 B7 B1 62.77(14) 2_655 2_655
B6 B7 B1 104.47(17) . 2_655

loop_
_geom_bond_atom_site_label_1
_geom_bond_atom_site_label_2
_geom_bond_distance
_geom_bond_site_symmetry_2
C2 C11 1.534(3) .
C2 B3 1.646(3) .
C2 B6 1.662(3) .
C2 B3 1.689(3) 2_655
C2 B7 1.691(3) .
C2 B1 1.899(3) .
B1 B5 1.878(4) .
B1 B3 1.887(3) .
B1 B7 1.892(4) 2_655
B1 B6 1.901(3) .
B1 B4 1.917(4) .
B3 C2 1.689(3) 2_655
B3 B7 1.719(3) 2_655
B3 B3 1.763(4) 2_655
B4 B7 1.718(5) 2_655
B4 B5 1.723(5) .
B4 B6 1.747(4) 2_655
B4 B5 1.768(5) 2_655
B5 B6 1.742(4) .
B5 B5 1.763(6) 2_655
B5 B4 1.768(5) 2_655
B6 B4 1.747(4) 2_655
B6 B7 1.758(4) .
B7 B4 1.718(5) 2_655
B7 B3 1.719(3) 2_655
B7 B1 1.892(4) 2_655
